data_7058760
loop_
_publ_author_name
'Bhattacharyya, Arghyadeep'
'Makhal, Subhash Chandra'
'Kumar Mandal, Sujoy'
'Guchhait, Nikhil'

_publ_section_title
;
 Exploring the hidden potential of a methoxy substituted HBT derivative as
 an efficient example of coupling of AIE and ESIPT processes and as an
 energy harvesting platform
;
_journal_issue 38
_journal_name_full 'New Journal of Chemistry'
_journal_page_first 15087
_journal_paper_doi 10.1039/C9NJ03340H
_journal_volume 43
_journal_year 2019
_chemical_formula_sum 'C14 H11 N O2 S'
_chemical_formula_weight 257.05
_space_group_crystal_system orthorhombic
_space_group_IT_number 19
_space_group_name_Hall 'P 2ac 2ab'
_space_group_name_H-M_alt 'P 21 21 21'
_symmetry_space_group_name_Hall 'P 2ac 2ab'
_symmetry_space_group_name_H-M 'P 21 21 21'
_atom_sites_solution_hydrogens geom
_audit_creation_method SHELXL-2016/6
_audit_update_record
;
2019-05-16 deposited with the CCDC.    2019-08-14 downloaded from the CCDC.
;
_cell_angle_alpha 90
_cell_angle_beta 90
_cell_angle_gamma 90
_cell_formula_units_Z 4
_cell_length_a 16.1754(12)
_cell_length_b 6.0607(4)
_cell_length_c 12.2782(9)
_cell_measurement_reflns_used 9911
_cell_measurement_temperature 296(2)
_cell_measurement_theta_max 30.72
_cell_measurement_theta_min 2.52
_cell_volume 1203.68(15)
_computing_cell_refinement 'Bruker SAINT'
_computing_data_collection 'Bruker APEX2'
_computing_data_reduction 'Bruker SAINT'
_computing_molecular_graphics 'Bruker SHELXTL'
_computing_publication_material 'Bruker SHELXTL'
_computing_structure_refinement 'SHELXL-2016/6 (Sheldrick, 2016)'
_computing_structure_solution 'SHELXT 2014/5 (Sheldrick, 2014)'
_diffrn_ambient_temperature 296(2)
_diffrn_measured_fraction_theta_full 1.000
_diffrn_measured_fraction_theta_max 0.900
_diffrn_measurement_device_type 'Bruker APEX-II CCD'
_diffrn_measurement_method '\f and \w scans'
_diffrn_radiation_type MoK\a
_diffrn_radiation_wavelength 0.71073
_diffrn_reflns_av_R_equivalents 0.0352
_diffrn_reflns_av_unetI/netI 0.0256
_diffrn_reflns_Laue_measured_fraction_full 1.000
_diffrn_reflns_Laue_measured_fraction_max 0.900
_diffrn_reflns_limit_h_max 23
_diffrn_reflns_limit_h_min -23
_diffrn_reflns_limit_k_max 9
_diffrn_reflns_limit_k_min -8
_diffrn_reflns_limit_l_max 15
_diffrn_reflns_limit_l_min -16
_diffrn_reflns_number 17449
_diffrn_reflns_point_group_measured_fraction_full 1.000
_diffrn_reflns_point_group_measured_fraction_max 0.840
_diffrn_reflns_theta_full 25.242
_diffrn_reflns_theta_max 32.095
_diffrn_reflns_theta_min 2.082
_exptl_absorpt_coefficient_mu 0.260
_exptl_absorpt_correction_type none
_exptl_crystal_colour red
_exptl_crystal_density_diffrn 1.415
_exptl_crystal_description rhombic
_exptl_crystal_F_000 528
_exptl_crystal_size_max 0.60
_exptl_crystal_size_mid 0.54
_exptl_crystal_size_min 0.48
_refine_diff_density_max 0.230
_refine_diff_density_min -0.190
_refine_diff_density_rms 0.040
_refine_ls_abs_structure_details
;
 Flack x determined using 1154 quotients [(I+)-(I-)]/[(I+)+(I-)]
 (Parsons, Flack and Wagner, Acta Cryst. B69 (2013) 249-259).
;
_refine_ls_abs_structure_Flack 0.02(2)
_refine_ls_extinction_coef 0.033(3)
_refine_ls_extinction_expression Fc^*^=kFc[1+0.001xFc^2^\l^3^/sin(2\q)]^-1/4^
_refine_ls_extinction_method 'SHELXL-2016/6 (Sheldrick 2016)'
_refine_ls_goodness_of_fit_ref 1.012
_refine_ls_hydrogen_treatment constr
_refine_ls_matrix_type full
_refine_ls_number_parameters 166
_refine_ls_number_reflns 3539
_refine_ls_number_restraints 0
_refine_ls_restrained_S_all 1.012
_refine_ls_R_factor_all 0.0397
_refine_ls_R_factor_gt 0.0344
_refine_ls_shift/su_max 0.015
_refine_ls_shift/su_mean 0.003
_refine_ls_structure_factor_coef Fsqd
_refine_ls_weighting_details 'w=1/[\s^2^(Fo^2^)+(0.0464P)^2^+0.1652P] where P=(Fo^2^+2Fc^2^)/3'
_refine_ls_weighting_scheme calc
_refine_ls_wR_factor_gt 0.0854
_refine_ls_wR_factor_ref 0.0883
_reflns_Friedel_coverage 0.624
_reflns_Friedel_fraction_full 0.999
_reflns_Friedel_fraction_max 0.759
_reflns_number_gt 3188
_reflns_number_total 3539
_reflns_threshold_expression 'I > 2\s(I)'
_cod_data_source_file c9nj03340h2.cif
_cod_data_source_block TMP
_cod_depositor_comments 'Adding full bibliography for 7058760.cif.'
_cod_database_code 7058760
_shelx_shelxl_version_number 2016/6
_shelx_space_group_comment
;
The symmetry employed for this shelxl refinement is uniquely defined
by the following loop, which should always be used as a source of
symmetry information in preference to the above space-group names.
They are only intended as comments.
;

loop_
_space_group_symop_operation_xyz
'x, y, z'
'x+1/2, -y+1/2, -z'
'-x, y+1/2, -z+1/2'
'-x+1/2, -y, z+1/2'

loop_
_atom_site_label
_atom_site_type_symbol
_atom_site_fract_x
_atom_site_fract_y
_atom_site_fract_z
_atom_site_U_iso_or_equiv
_atom_site_adp_type
_atom_site_occupancy
_atom_site_site_symmetry_order
_atom_site_calc_flag
_atom_site_refinement_flags_posn
_atom_site_refinement_flags_adp
S1 S 0.72295(3) 0.65185(8) 0.70301(4) 0.04283(14) Uani 1 1 d . .
O1 O 0.63484(9) 0.3286(2) 0.38323(11) 0.0473(3) Uani 1 1 d . .
H1 H 0.661774 0.441874 0.391985 0.071 Uiso 1 1 calc R U
N1 N 0.71240(9) 0.6396(2) 0.49278(12) 0.0376(3) Uani 1 1 d . .
C1 C 0.49209(15) -0.2109(4) 0.3723(2) 0.0605(6) Uani 1 1 d . .
H5 H 0.519577 -0.333311 0.406228 0.091 Uiso 1 1 calc R U
H6 H 0.481723 -0.244660 0.297140 0.091 Uiso 1 1 calc R U
H11 H 0.440594 -0.183494 0.408740 0.091 Uiso 1 1 calc R U
C2 C 0.56073(10) 0.0595(3) 0.48074(16) 0.0390(4) Uani 1 1 d . .
C3 C 0.61070(9) 0.2499(3) 0.48094(15) 0.0354(3) Uani 1 1 d . .
C4 C 0.63323(10) 0.3468(3) 0.58038(14) 0.0343(3) Uani 1 1 d . .
C5 C 0.68676(10) 0.5404(3) 0.58095(14) 0.0337(3) Uani 1 1 d . .
C6 C 0.76272(10) 0.8182(3) 0.51760(15) 0.0373(4) Uani 1 1 d . .
C7 C 0.80031(13) 0.9581(4) 0.44256(18) 0.0499(5) Uani 1 1 d . .
H10 H 0.792642 0.937480 0.368181 0.060 Uiso 1 1 calc R U
C8 C 0.84922(13) 1.1282(4) 0.4808(2) 0.0553(5) Uani 1 1 d . .
H2 H 0.874600 1.223022 0.431492 0.066 Uiso 1 1 calc R U
C9 C 0.86104(12) 1.1596(4) 0.5919(2) 0.0522(5) Uani 1 1 d . .
H3 H 0.894233 1.275442 0.615407 0.063 Uiso 1 1 calc R U
C10 C 0.77538(10) 0.8518(3) 0.62921(15) 0.0375(3) Uani 1 1 d . .
C11 C 0.60493(12) 0.2534(3) 0.67769(16) 0.0436(4) Uani 1 1 d . .
H8 H 0.619396 0.317707 0.743764 0.052 Uiso 1 1 calc R U
C12 C 0.55601(13) 0.0677(4) 0.67698(18) 0.0495(5) Uani 1 1 d . .
H7 H 0.537547 0.007323 0.742234 0.059 Uiso 1 1 calc R U
C13 C 0.53411(12) -0.0301(3) 0.57801(19) 0.0462(4) Uani 1 1 d . .
H4 H 0.501403 -0.156295 0.577659 0.055 Uiso 1 1 calc R U
C14 C 0.82491(12) 1.0238(3) 0.66768(19) 0.0464(4) Uani 1 1 d . .
H9 H 0.833112 1.045494 0.741883 0.056 Uiso 1 1 calc R U
O2 O 0.54317(9) -0.0196(3) 0.37942(13) 0.0530(4) Uani 1 1 d . .

loop_
_atom_site_aniso_label
_atom_site_aniso_U_11
_atom_site_aniso_U_22
_atom_site_aniso_U_33
_atom_site_aniso_U_23
_atom_site_aniso_U_13
_atom_site_aniso_U_12
S1 0.0509(2) 0.0424(2) 0.0352(2) -0.00414(19) -0.00003(19) -0.0055(2)
O1 0.0580(8) 0.0479(8) 0.0360(7) -0.0004(6) -0.0001(6) -0.0142(7)
N1 0.0399(6) 0.0351(6) 0.0377(7) -0.0001(6) -0.0022(6) -0.0007(6)
C1 0.0597(12) 0.0476(11) 0.0742(16) -0.0133(11) -0.0066(11) -0.0148(10)
C2 0.0345(7) 0.0375(8) 0.0449(10) -0.0034(8) 0.0000(7) -0.0002(6)
C3 0.0325(7) 0.0346(7) 0.0391(9) 0.0002(7) 0.0017(7) 0.0019(6)
C4 0.0330(6) 0.0319(7) 0.0379(8) 0.0002(7) 0.0005(6) 0.0037(6)
C5 0.0340(7) 0.0317(7) 0.0352(9) -0.0032(6) -0.0012(6) 0.0047(6)
C6 0.0365(7) 0.0336(7) 0.0418(9) 0.0013(7) -0.0028(7) 0.0019(6)
C7 0.0550(11) 0.0475(10) 0.0473(11) 0.0080(9) -0.0034(9) -0.0052(9)
C8 0.0547(10) 0.0469(11) 0.0643(14) 0.0129(10) -0.0010(10) -0.0113(9)
C9 0.0483(10) 0.0409(9) 0.0674(13) -0.0024(10) -0.0068(9) -0.0078(9)
C10 0.0357(7) 0.0339(7) 0.0430(9) -0.0026(7) -0.0006(7) 0.0022(7)
C11 0.0467(9) 0.0450(9) 0.0390(10) -0.0007(8) 0.0037(8) 0.0002(8)
C12 0.0520(10) 0.0487(11) 0.0477(12) 0.0085(9) 0.0093(9) -0.0041(9)
C13 0.0412(9) 0.0382(9) 0.0594(13) 0.0037(9) 0.0035(8) -0.0035(7)
C14 0.0454(9) 0.0414(9) 0.0523(11) -0.0082(8) -0.0053(8) -0.0016(8)
O2 0.0575(8) 0.0497(8) 0.0517(9) -0.0089(7) -0.0023(7) -0.0171(7)

loop_
_atom_type_symbol
_atom_type_description
_atom_type_scat_dispersion_real
_atom_type_scat_dispersion_imag
_atom_type_scat_source
C C 0.0033 0.0016 'International Tables Vol C Tables 4.2.6.8 and 6.1.1.4'
H H 0.0000 0.0000 'International Tables Vol C Tables 4.2.6.8 and 6.1.1.4'
N N 0.0061 0.0033 'International Tables Vol C Tables 4.2.6.8 and 6.1.1.4'
O O 0.0106 0.0060 'International Tables Vol C Tables 4.2.6.8 and 6.1.1.4'
S S 0.1246 0.1234 'International Tables Vol C Tables 4.2.6.8 and 6.1.1.4'

loop_
_geom_angle_atom_site_label_1
_geom_angle_atom_site_label_2
_geom_angle_atom_site_label_3
_geom_angle
C10 S1 C5 89.18(8)
C3 O1 H1 109.5
C5 N1 C6 111.29(14)
O2 C1 H5 109.5
O2 C1 H6 109.5
H5 C1 H6 109.5
O2 C1 H11 109.5
H5 C1 H11 109.5
H6 C1 H11 109.5
O2 C2 C13 125.90(17)
O2 C2 C3 114.14(17)
C13 C2 C3 119.96(18)
O1 C3 C4 123.41(15)
O1 C3 C2 117.02(16)
C4 C3 C2 119.57(16)
C11 C4 C3 119.25(16)
C11 C4 C5 121.05(16)
C3 C4 C5 119.69(15)
N1 C5 C4 123.71(15)
N1 C5 S1 115.30(13)
C4 C5 S1 120.98(13)
C7 C6 N1 125.86(18)
C7 C6 C10 119.67(17)
N1 C6 C10 114.46(15)
C8 C7 C6 118.7(2)
C8 C7 H10 120.7
C6 C7 H10 120.7
C7 C8 C9 120.9(2)
C7 C8 H2 119.5
C9 C8 H2 119.5
C14 C9 C8 121.6(2)
C14 C9 H3 119.2
C8 C9 H3 119.2
C14 C10 C6 121.57(18)
C14 C10 S1 128.68(16)
C6 C10 S1 109.75(13)
C12 C11 C4 120.92(19)
C12 C11 H8 119.5
C4 C11 H8 119.5
C11 C12 C13 119.87(19)
C11 C12 H7 120.1
C13 C12 H7 120.1
C2 C13 C12 120.42(17)
C2 C13 H4 119.8
C12 C13 H4 119.8
C9 C14 C10 117.5(2)
C9 C14 H9 121.2
C10 C14 H9 121.2
C2 O2 C1 117.53(18)

loop_
_geom_bond_atom_site_label_1
_geom_bond_atom_site_label_2
_geom_bond_distance
S1 C10 1.7347(18)
S1 C5 1.7449(18)
O1 C3 1.349(2)
O1 H1 0.8200
N1 C5 1.306(2)
N1 C6 1.388(2)
C1 O2 1.427(2)
C1 H5 0.9600
C1 H6 0.9600
C1 H11 0.9600
C2 O2 1.363(2)
C2 C13 1.381(3)
C2 C3 1.409(2)
C3 C4 1.403(2)
C4 C11 1.399(3)
C4 C5 1.458(2)
C6 C7 1.392(3)
C6 C10 1.400(3)
C7 C8 1.382(3)
C7 H10 0.9300
C8 C9 1.390(4)
C8 H2 0.9300
C9 C14 1.373(3)
C9 H3 0.9300
C10 C14 1.397(3)
C11 C12 1.376(3)
C11 H8 0.9300
C12 C13 1.398(3)
C12 H7 0.9300
C13 H4 0.9300
C14 H9 0.9300

loop_
_geom_hbond_atom_site_label_D
_geom_hbond_atom_site_label_H
_geom_hbond_atom_site_label_A
_geom_hbond_distance_DH
_geom_hbond_distance_HA
_geom_hbond_distance_DA
_geom_hbond_angle_DHA
_geom_hbond_site_symmetry_A
C14 H9 O2 0.93 2.62 3.363(3) 137.0 4_665
O1 H1 N1 0.82 1.91 2.6334(19) 147.0 .
C14 H9 O2 0.93 2.62 3.363(3) 137.0 4_665
O1 H1 N1 0.82 1.91 2.6334(19) 147.0 .
C1 H6 O2 0.96 2.76 3.657(3) 155.2 3_645
C14 H9 O2 0.93 2.62 3.363(3) 137.0 4_665
O1 H1 N1 0.82 1.91 2.6334(19) 147.0 .
C14 H9 O2 0.93 2.62 3.363(3) 137.0 4_665

loop_
_geom_torsion_atom_site_label_1
_geom_torsion_atom_site_label_2
_geom_torsion_atom_site_label_3
_geom_torsion_atom_site_label_4
_geom_torsion
O2 C2 C3 O1 -0.2(2)
C13 C2 C3 O1 179.79(17)
O2 C2 C3 C4 -179.87(16)
C13 C2 C3 C4 0.2(3)
O1 C3 C4 C11 179.83(16)
C2 C3 C4 C11 -0.6(2)
O1 C3 C4 C5 -1.2(2)
C2 C3 C4 C5 178.37(15)
C6 N1 C5 C4 -179.73(14)
C6 N1 C5 S1 -1.13(18)
C11 C4 C5 N1 -177.25(16)
C3 C4 C5 N1 3.8(2)
C11 C4 C5 S1 4.2(2)
C3 C4 C5 S1 -174.70(12)
C10 S1 C5 N1 1.17(14)
C10 S1 C5 C4 179.81(13)
C5 N1 C6 C7 179.82(17)
C5 N1 C6 C10 0.4(2)
N1 C6 C7 C8 -179.57(18)
C10 C6 C7 C8 -0.2(3)
C6 C7 C8 C9 0.1(3)
C7 C8 C9 C14 0.0(4)
C7 C6 C10 C14 0.2(3)
N1 C6 C10 C14 179.60(15)
C7 C6 C10 S1 -179.00(14)
N1 C6 C10 S1 0.41(18)
C5 S1 C10 C14 -179.94(17)
C5 S1 C10 C6 -0.83(13)
C3 C4 C11 C12 0.4(3)
C5 C4 C11 C12 -178.48(17)
C4 C11 C12 C13 0.1(3)
O2 C2 C13 C12 -179.59(18)
C3 C2 C13 C12 0.4(3)
C11 C12 C13 C2 -0.5(3)
C8 C9 C14 C10 -0.1(3)
C6 C10 C14 C9 0.0(3)
S1 C10 C14 C9 179.00(15)
C13 C2 O2 C1 0.6(3)
C3 C2 O2 C1 -179.35(16)
